data_7158862
loop_
_publ_author_name
'Yashmin, Sabina'
'Mondal, Santa'
'Das, Riyanka'
'Banerjee, Priyabrata'
'Khan, Abu Taleb'

_publ_section_title
;
 Regioselective synthetic approach for key precursors of 6-aryl
 benzo[c]phenanthridin-10-ol derivatives: A useful compound for selective
 chromogenic recognition of fluoride
;
_journal_name_full 'Organic &amp; Biomolecular Chemistry'
_journal_paper_doi 10.1039/D2OB01260J
_journal_year 2022
_chemical_formula_sum 'C27 H25 N O2'
_chemical_formula_weight 395.48
_space_group_crystal_system monoclinic
_space_group_IT_number 14
_space_group_name_Hall '-P 2ybc'
_space_group_name_H-M_alt 'P 1 21/c 1'
_atom_sites_solution_hydrogens geom
_audit_creation_method SHELXL-2016/6
_audit_update_record
;
2021-02-01 deposited with the CCDC.	2022-08-31 downloaded from the CCDC.
;
_cell_angle_alpha 90
_cell_angle_beta 94.864(10)
_cell_angle_gamma 90
_cell_formula_units_Z 4
_cell_length_a 16.672(6)
_cell_length_b 11.449(4)
_cell_length_c 11.109(4)
_cell_measurement_reflns_used 4768
_cell_measurement_temperature 296(2)
_cell_measurement_theta_max 24.21
_cell_measurement_theta_min 2.45
_cell_volume 2112.8(13)
_computing_structure_refinement 'SHELXL-2016/6 (Sheldrick, 2016)'
_computing_structure_solution 'SHELXT 2014/5 (Sheldrick, 2014)'
_diffrn_ambient_temperature 296(2)
_diffrn_measured_fraction_theta_full 0.997
_diffrn_measured_fraction_theta_max 0.997
_diffrn_measurement_device_type 'Bruker APEX-II CCD'
_diffrn_measurement_method '\f and \w scans'
_diffrn_radiation_type MoK\a
_diffrn_radiation_wavelength 0.71073
_diffrn_reflns_av_R_equivalents 0.1562
_diffrn_reflns_av_unetI/netI 0.0872
_diffrn_reflns_Laue_measured_fraction_full 0.997
_diffrn_reflns_Laue_measured_fraction_max 0.997
_diffrn_reflns_limit_h_max 19
_diffrn_reflns_limit_h_min -19
_diffrn_reflns_limit_k_max 13
_diffrn_reflns_limit_k_min -13
_diffrn_reflns_limit_l_max 13
_diffrn_reflns_limit_l_min -13
_diffrn_reflns_number 29979
_diffrn_reflns_point_group_measured_fraction_full 0.997
_diffrn_reflns_point_group_measured_fraction_max 0.997
_diffrn_reflns_theta_full 24.829
_diffrn_reflns_theta_max 24.829
_diffrn_reflns_theta_min 2.160
_exptl_absorpt_coefficient_mu 0.078
_exptl_absorpt_correction_type none
_exptl_absorpt_process_details none
_exptl_crystal_colour yellow
_exptl_crystal_density_diffrn 1.243
_exptl_crystal_description block
_exptl_crystal_F_000 840
_exptl_crystal_size_max 0.26
_exptl_crystal_size_mid 0.25
_exptl_crystal_size_min 0.24
_refine_diff_density_max 0.280
_refine_diff_density_min -0.265
_refine_diff_density_rms 0.059
_refine_ls_extinction_method none
_refine_ls_goodness_of_fit_ref 1.180
_refine_ls_hydrogen_treatment constr
_refine_ls_matrix_type full
_refine_ls_number_parameters 275
_refine_ls_number_reflns 3640
_refine_ls_number_restraints 0
_refine_ls_restrained_S_all 1.180
_refine_ls_R_factor_all 0.1536
_refine_ls_R_factor_gt 0.0796
_refine_ls_shift/su_max 0.000
_refine_ls_shift/su_mean 0.000
_refine_ls_structure_factor_coef Fsqd
_refine_ls_weighting_details 'w=1/[\s^2^(Fo^2^)+(0.1000P)^2^+0.6211P] where P=(Fo^2^+2Fc^2^)/3'
_refine_ls_weighting_scheme calc
_refine_ls_wR_factor_gt 0.1904
_refine_ls_wR_factor_ref 0.2403
_reflns_Friedel_coverage 0.000
_reflns_number_gt 2028
_reflns_number_total 3640
_reflns_threshold_expression 'I > 2\s(I)'
_cod_data_source_file d2ob01260j2.cif
_cod_data_source_block mo_P8_SY_ATK_1_0ma_a
_cod_original_cell_volume 2112.7(12)
_cod_original_sg_symbol_H-M 'P 21/c'
_cod_database_code 7158862
_shelx_shelxl_version_number 2016/6
_shelx_space_group_comment
;
The symmetry employed for this shelxl refinement is uniquely defined
by the following loop, which should always be used as a source of
symmetry information in preference to the above space-group names.
They are only intended as comments.
;

loop_
_space_group_symop_operation_xyz
'x, y, z'
'-x, y+1/2, -z+1/2'
'-x, -y, -z'
'x, -y-1/2, z-1/2'

loop_
_atom_site_label
_atom_site_type_symbol
_atom_site_fract_x
_atom_site_fract_y
_atom_site_fract_z
_atom_site_U_iso_or_equiv
_atom_site_adp_type
_atom_site_occupancy
_atom_site_site_symmetry_order
_atom_site_calc_flag
_atom_site_refinement_flags_posn
_atom_site_refinement_flags_adp
_atom_site_refinement_flags_occupancy
_atom_site_disorder_assembly
_atom_site_disorder_group
N001 N 0.62086(17) 0.5036(2) 0.6924(3) 0.0381(8) Uani 1 1 d . . . . .
O1 O 0.7319(2) 0.4932(3) 0.8941(3) 0.0710(10) Uani 1 1 d . . . . .
H1 H 0.691481 0.467775 0.855585 0.107 Uiso 1 1 calc R U . . .
O003 O 0.61592(18) 0.1912(3) 0.3775(3) 0.0796(11) Uani 1 1 d . . . . .
C004 C 0.55790(19) 0.4372(3) 0.6451(3) 0.0342(9) Uani 1 1 d . . . . .
C005 C 0.7525(2) 0.5798(3) 0.7006(4) 0.0378(9) Uani 1 1 d . . . . .
C006 C 0.68893(19) 0.5054(3) 0.6368(3) 0.0340(9) Uani 1 1 d . . . . .
C007 C 0.5632(2) 0.3663(3) 0.5448(3) 0.0351(9) Uani 1 1 d . . . . .
C008 C 0.70083(19) 0.4373(3) 0.5355(3) 0.0353(9) Uani 1 1 d . . . . .
C009 C 0.6379(2) 0.3649(3) 0.4897(3) 0.0376(9) Uani 1 1 d . . . . .
C00A C 0.4863(2) 0.4390(3) 0.7095(4) 0.0382(10) Uani 1 1 d . . . . .
C00B C 0.4222(2) 0.3651(3) 0.6684(4) 0.0427(10) Uani 1 1 d . . . . .
C00C C 0.4940(2) 0.2987(3) 0.5013(4) 0.0470(10) Uani 1 1 d . . . . .
H00C H 0.494812 0.255281 0.430660 0.056 Uiso 1 1 calc R U . . .
C00D C 0.7949(2) 0.6631(3) 0.6409(4) 0.0457(10) Uani 1 1 d . . . . .
H00D H 0.782769 0.673700 0.558301 0.055 Uiso 1 1 calc R U . . .
C00E C 0.7807(2) 0.4382(3) 0.4797(4) 0.0453(10) Uani 1 1 d . . . . .
H00A H 0.781913 0.505069 0.426255 0.054 Uiso 1 1 calc R U . . .
H00B H 0.823587 0.448218 0.543539 0.054 Uiso 1 1 calc R U . . .
C00F C 0.7700(2) 0.5690(3) 0.8243(4) 0.0465(11) Uani 1 1 d . . . . .
C00G C 0.7976(2) 0.3291(3) 0.4090(4) 0.0452(10) Uani 1 1 d . . . . .
H00G H 0.801452 0.264558 0.467118 0.054 Uiso 1 1 calc R U . . .
C00H C 0.6537(2) 0.2823(4) 0.3927(4) 0.0468(10) Uani 1 1 d . . . . .
C00I C 0.4278(2) 0.2987(3) 0.5635(4) 0.0502(11) Uani 1 1 d . . . . .
H00I H 0.384199 0.252725 0.535561 0.060 Uiso 1 1 calc R U . . .
C00J C 0.4782(2) 0.5084(4) 0.8108(4) 0.0504(11) Uani 1 1 d . . . . .
H00J H 0.519368 0.560040 0.835899 0.061 Uiso 1 1 calc R U . . .
C00K C 0.8544(2) 0.7308(4) 0.7001(5) 0.0572(12) Uani 1 1 d . . . . .
H00K H 0.881505 0.786716 0.658340 0.069 Uiso 1 1 calc R U . . .
C00L C 0.3532(2) 0.3606(4) 0.7354(4) 0.0521(11) Uani 1 1 d . . . . .
H00L H 0.310676 0.311545 0.709992 0.063 Uiso 1 1 calc R U . . .
C00M C 0.7238(2) 0.3048(4) 0.3217(4) 0.0517(11) Uani 1 1 d . . . . .
H00E H 0.712814 0.371506 0.269006 0.062 Uiso 1 1 calc R U . . .
H00F H 0.733565 0.237475 0.272106 0.062 Uiso 1 1 calc R U . . .
C00N C 0.4116(2) 0.5029(4) 0.8746(4) 0.0570(12) Uani 1 1 d . . . . .
H00N H 0.408099 0.549118 0.942834 0.068 Uiso 1 1 calc R U . . .
C00O C 0.8726(2) 0.7142(4) 0.8206(5) 0.0630(13) Uani 1 1 d . . . . .
H00O H 0.913669 0.757856 0.860663 0.076 Uiso 1 1 calc R U . . .
C00P C 0.3486(2) 0.4269(4) 0.8359(4) 0.0582(13) Uani 1 1 d . . . . .
H00P H 0.303445 0.421898 0.879392 0.070 Uiso 1 1 calc R U . . .
C00Q C 0.8318(3) 0.6344(4) 0.8842(4) 0.0603(13) Uani 1 1 d . . . . .
H00Q H 0.845166 0.623904 0.966436 0.072 Uiso 1 1 calc R U . . .
C00R C 0.8783(3) 0.3311(4) 0.3481(4) 0.0601(13) Uani 1 1 d . . . . .
C00S C 0.8945(3) 0.2114(5) 0.2967(6) 0.095(2) Uani 1 1 d . . . . .
H00H H 0.852035 0.191384 0.236467 0.142 Uiso 1 1 calc R U . . .
H00M H 0.896919 0.154498 0.360351 0.142 Uiso 1 1 calc R U . . .
H00R H 0.944895 0.212613 0.260718 0.142 Uiso 1 1 calc R U . . .
C00T C 0.9467(3) 0.3605(7) 0.4428(6) 0.119(3) Uani 1 1 d . . . . .
H00S H 0.945258 0.307981 0.509947 0.178 Uiso 1 1 calc R U . . .
H00T H 0.940605 0.439308 0.470010 0.178 Uiso 1 1 calc R U . . .
H00U H 0.997204 0.352651 0.408108 0.178 Uiso 1 1 calc R U . . .
C00U C 0.8759(4) 0.4197(5) 0.2452(7) 0.120(3) Uani 1 1 d . . . . .
H00V H 0.926340 0.418577 0.209345 0.181 Uiso 1 1 calc R U . . .
H00W H 0.866689 0.496327 0.276167 0.181 Uiso 1 1 calc R U . . .
H00$ H 0.833219 0.399825 0.185200 0.181 Uiso 1 1 calc R U . . .

loop_
_atom_site_aniso_label
_atom_site_aniso_U_11
_atom_site_aniso_U_22
_atom_site_aniso_U_33
_atom_site_aniso_U_23
_atom_site_aniso_U_13
_atom_site_aniso_U_12
N001 0.0317(17) 0.0367(16) 0.046(2) 0.0000(15) 0.0052(14) -0.0009(14)
O1 0.073(2) 0.089(2) 0.051(2) 0.0038(18) 0.0067(16) -0.0278(19)
O003 0.057(2) 0.070(2) 0.114(3) -0.040(2) 0.0187(19) -0.0190(17)
C004 0.0286(19) 0.0324(19) 0.042(2) 0.0038(18) 0.0026(16) -0.0019(16)
C005 0.0273(19) 0.037(2) 0.051(3) -0.0056(19) 0.0106(17) 0.0027(16)
C006 0.0274(19) 0.0343(19) 0.041(2) 0.0001(18) 0.0043(16) -0.0007(15)
C007 0.0288(19) 0.0349(19) 0.041(2) 0.0046(19) 0.0011(16) -0.0027(15)
C008 0.0283(19) 0.037(2) 0.041(2) 0.0007(18) 0.0046(16) -0.0017(16)
C009 0.037(2) 0.035(2) 0.040(2) -0.0014(18) 0.0023(17) 0.0017(16)
C00A 0.0283(19) 0.039(2) 0.048(3) 0.0072(19) 0.0052(17) 0.0018(16)
C00B 0.030(2) 0.041(2) 0.057(3) 0.008(2) 0.0051(18) -0.0010(17)
C00C 0.040(2) 0.047(2) 0.054(3) -0.008(2) 0.0014(19) -0.0066(18)
C00D 0.034(2) 0.048(2) 0.056(3) -0.001(2) 0.0079(19) -0.0051(18)
C00E 0.035(2) 0.050(2) 0.052(3) -0.005(2) 0.0109(19) -0.0031(18)
C00F 0.037(2) 0.054(2) 0.050(3) -0.009(2) 0.0119(19) -0.0030(19)
C00G 0.039(2) 0.047(2) 0.051(3) -0.009(2) 0.0111(19) 0.0000(18)
C00H 0.036(2) 0.049(2) 0.054(3) -0.007(2) 0.0024(19) -0.0035(19)
C00I 0.034(2) 0.052(2) 0.065(3) 0.001(2) 0.000(2) -0.0078(18)
C00J 0.031(2) 0.056(3) 0.065(3) -0.005(2) 0.0079(19) -0.0016(18)
C00K 0.041(2) 0.054(3) 0.078(4) -0.009(3) 0.012(2) -0.015(2)
C00L 0.031(2) 0.056(3) 0.070(3) 0.010(2) 0.007(2) -0.0046(19)
C00M 0.055(3) 0.055(2) 0.046(3) -0.006(2) 0.010(2) -0.002(2)
C00N 0.041(2) 0.068(3) 0.064(3) -0.006(2) 0.014(2) 0.006(2)
C00O 0.037(2) 0.072(3) 0.080(4) -0.021(3) 0.004(2) -0.013(2)
C00P 0.036(2) 0.071(3) 0.070(3) 0.011(3) 0.018(2) 0.004(2)
C00Q 0.051(3) 0.074(3) 0.056(3) -0.018(3) 0.001(2) -0.007(2)
C00R 0.048(3) 0.067(3) 0.069(3) -0.023(3) 0.025(2) -0.006(2)
C00S 0.064(3) 0.099(4) 0.126(5) -0.042(4) 0.031(3) 0.004(3)
C00T 0.041(3) 0.191(7) 0.128(6) -0.071(5) 0.023(3) -0.011(4)
C00U 0.120(5) 0.107(5) 0.148(7) 0.024(5) 0.090(5) 0.000(4)

loop_
_atom_type_symbol
_atom_type_description
_atom_type_scat_dispersion_real
_atom_type_scat_dispersion_imag
_atom_type_scat_source
C C 0.0033 0.0016 'International Tables Vol C Tables 4.2.6.8 and 6.1.1.4'
H H 0.0000 0.0000 'International Tables Vol C Tables 4.2.6.8 and 6.1.1.4'
N N 0.0061 0.0033 'International Tables Vol C Tables 4.2.6.8 and 6.1.1.4'
O O 0.0106 0.0060 'International Tables Vol C Tables 4.2.6.8 and 6.1.1.4'

loop_
_geom_angle_atom_site_label_1
_geom_angle_atom_site_label_2
_geom_angle_atom_site_label_3
_geom_angle
_geom_angle_site_symmetry_1
_geom_angle_site_symmetry_3
_geom_angle_publ_flag
C006 N001 C004 119.1(3) . . ?
C00F O1 H1 109.5 . . ?
N001 C004 C007 122.4(3) . . ?
N001 C004 C00A 116.3(3) . . ?
C007 C004 C00A 121.2(3) . . ?
C00F C005 C00D 117.5(4) . . ?
C00F C005 C006 120.1(3) . . ?
C00D C005 C006 122.3(4) . . ?
N001 C006 C008 123.2(3) . . ?
N001 C006 C005 112.7(3) . . ?
C008 C006 C005 123.9(3) . . ?
C004 C007 C009 117.8(3) . . ?
C004 C007 C00C 118.7(3) . . ?
C009 C007 C00C 123.4(3) . . ?
C006 C008 C009 118.1(3) . . ?
C006 C008 C00E 121.0(3) . . ?
C009 C008 C00E 120.9(3) . . ?
C008 C009 C007 119.3(3) . . ?
C008 C009 C00H 118.1(3) . . ?
C007 C009 C00H 122.4(3) . . ?
C00J C00A C00B 118.8(3) . . ?
C00J C00A C004 123.3(3) . . ?
C00B C00A C004 117.9(4) . . ?
C00I C00B C00A 119.5(3) . . ?
C00I C00B C00L 122.0(4) . . ?
C00A C00B C00L 118.5(4) . . ?
C00I C00C C007 119.6(4) . . ?
C00I C00C H00C 120.2 . . ?
C007 C00C H00C 120.2 . . ?
C00K C00D C005 122.1(4) . . ?
C00K C00D H00D 118.9 . . ?
C005 C00D H00D 118.9 . . ?
C00G C00E C008 114.5(3) . . ?
C00G C00E H00A 108.6 . . ?
C008 C00E H00A 108.6 . . ?
C00G C00E H00B 108.6 . . ?
C008 C00E H00B 108.6 . . ?
H00A C00E H00B 107.6 . . ?
O1 C00F C005 123.6(4) . . ?
O1 C00F C00Q 115.7(4) . . ?
C005 C00F C00Q 120.6(4) . . ?
C00E C00G C00M 107.8(3) . . ?
C00E C00G C00R 114.7(3) . . ?
C00M C00G C00R 114.0(3) . . ?
C00E C00G H00G 106.6 . . ?
C00M C00G H00G 106.6 . . ?
C00R C00G H00G 106.6 . . ?
O003 C00H C009 121.8(4) . . ?
O003 C00H C00M 119.6(4) . . ?
C009 C00H C00M 118.2(3) . . ?
C00C C00I C00B 122.8(4) . . ?
C00C C00I H00I 118.6 . . ?
C00B C00I H00I 118.6 . . ?
C00N C00J C00A 122.0(4) . . ?
C00N C00J H00J 119.0 . . ?
C00A C00J H00J 119.0 . . ?
C00O C00K C00D 118.8(4) . . ?
C00O C00K H00K 120.6 . . ?
C00D C00K H00K 120.6 . . ?
C00P C00L C00B 121.0(4) . . ?
C00P C00L H00L 119.5 . . ?
C00B C00L H00L 119.5 . . ?
C00H C00M C00G 108.8(3) . . ?
C00H C00M H00E 109.9 . . ?
C00G C00M H00E 109.9 . . ?
C00H C00M H00F 109.9 . . ?
C00G C00M H00F 109.9 . . ?
H00E C00M H00F 108.3 . . ?
C00J C00N C00P 119.3(4) . . ?
C00J C00N H00N 120.4 . . ?
C00P C00N H00N 120.4 . . ?
C00K C00O C00Q 121.4(4) . . ?
C00K C00O H00O 119.3 . . ?
C00Q C00O H00O 119.3 . . ?
C00L C00P C00N 120.4(4) . . ?
C00L C00P H00P 119.8 . . ?
C00N C00P H00P 119.8 . . ?
C00O C00Q C00F 119.4(4) . . ?
C00O C00Q H00Q 120.3 . . ?
C00F C00Q H00Q 120.3 . . ?
C00S C00R C00T 108.2(4) . . ?
C00S C00R C00U 108.2(4) . . ?
C00T C00R C00U 110.0(5) . . ?
C00S C00R C00G 109.8(4) . . ?
C00T C00R C00G 109.1(4) . . ?
C00U C00R C00G 111.5(4) . . ?
C00R C00S H00H 109.5 . . ?
C00R C00S H00M 109.5 . . ?
H00H C00S H00M 109.5 . . ?
C00R C00S H00R 109.5 . . ?
H00H C00S H00R 109.5 . . ?
H00M C00S H00R 109.5 . . ?
C00R C00T H00S 109.5 . . ?
C00R C00T H00T 109.5 . . ?
H00S C00T H00T 109.5 . . ?
C00R C00T H00U 109.5 . . ?
H00S C00T H00U 109.5 . . ?
H00T C00T H00U 109.5 . . ?
C00R C00U H00V 109.5 . . ?
C00R C00U H00W 109.5 . . ?
H00V C00U H00W 109.5 . . ?
C00R C00U H00$ 109.5 . . ?
H00V C00U H00$ 109.5 . . ?
H00W C00U H00$ 109.5 . . ?

loop_
_geom_bond_atom_site_label_1
_geom_bond_atom_site_label_2
_geom_bond_distance
_geom_bond_site_symmetry_2
_geom_bond_publ_flag
N001 C006 1.337(4) . ?
N001 C004 1.364(4) . ?
O1 C00F 1.357(5) . ?
O1 H1 0.8200 . ?
O003 C00H 1.222(4) . ?
C004 C007 1.387(5) . ?
C004 C00A 1.443(5) . ?
C005 C00F 1.386(6) . ?
C005 C00D 1.389(5) . ?
C005 C006 1.491(5) . ?
C006 C008 1.397(5) . ?
C007 C009 1.433(5) . ?
C007 C00C 1.439(5) . ?
C008 C009 1.399(5) . ?
C008 C00E 1.516(5) . ?
C009 C00H 1.473(5) . ?
C00A C00J 1.394(5) . ?
C00A C00B 1.409(5) . ?
C00B C00I 1.401(6) . ?
C00B C00L 1.422(5) . ?
C00C C00I 1.351(5) . ?
C00C H00C 0.9300 . ?
C00D C00K 1.381(6) . ?
C00D H00D 0.9300 . ?
C00E C00G 1.513(5) . ?
C00E H00A 0.9700 . ?
C00E H00B 0.9700 . ?
C00F C00Q 1.395(6) . ?
C00G C00M 1.526(6) . ?
C00G C00R 1.558(5) . ?
C00G H00G 0.9800 . ?
C00H C00M 1.487(5) . ?
C00I H00I 0.9300 . ?
C00J C00N 1.368(5) . ?
C00J H00J 0.9300 . ?
C00K C00O 1.361(6) . ?
C00K H00K 0.9300 . ?
C00L C00P 1.358(6) . ?
C00L H00L 0.9300 . ?
C00M H00E 0.9700 . ?
C00M H00F 0.9700 . ?
C00N C00P 1.403(6) . ?
C00N H00N 0.9300 . ?
C00O C00Q 1.370(6) . ?
C00O H00O 0.9300 . ?
C00P H00P 0.9300 . ?
C00Q H00Q 0.9300 . ?
C00R C00S 1.518(6) . ?
C00R C00T 1.521(7) . ?
C00R C00U 1.526(7) . ?
C00S H00H 0.9600 . ?
C00S H00M 0.9600 . ?
C00S H00R 0.9600 . ?
C00T H00S 0.9600 . ?
C00T H00T 0.9600 . ?
C00T H00U 0.9600 . ?
C00U H00V 0.9600 . ?
C00U H00W 0.9600 . ?
C00U H00$ 0.9600 . ?
